data_7101492
loop_
_publ_author_name
'Sean Bew'
'D. L. Hughes'
'Vladimir Savic'
'Katy M. Soapi'
'Martin A. Wilson'

_publ_section_title
;
Stereoselective synthesis of N-alkylaziridines from
N-chloroamines
;
_journal_issue 41
_journal_name_full 'Chemical Communications'
_journal_paper_doi 10.1039/b608504k
_journal_year 2006
_chemical_formula_moiety 'C16 H23 N O3'
_chemical_formula_structural 'an aziridine t-Bu ester'
_chemical_formula_sum 'C16 H23 N O3'
_chemical_formula_weight 277.35
_chemical_name_systematic
;
?
;
_space_group_IT_number 19
_symmetry_cell_setting orthorhombic
_symmetry_space_group_name_Hall 'P 2ac 2ab'
_symmetry_space_group_name_H-M 'P 21 21 21'
_atom_sites_solution_hydrogens geom
_atom_sites_solution_primary direct
_atom_sites_solution_secondary difmap
_audit_creation_method SHELXL-97
_cell_angle_alpha 90.00
_cell_angle_beta 90.00
_cell_angle_gamma 90.00
_cell_formula_units_Z 4
_cell_length_a 5.6144(16)
_cell_length_b 11.689(3)
_cell_length_c 25.371(6)
_cell_measurement_reflns_used 25
_cell_measurement_temperature 293(2)
_cell_measurement_theta_max 10
_cell_measurement_theta_min 8
_cell_volume 1665.1(7)
_computing_cell_refinement 'CAD4/EXPRESS (Enraf-Nonius, 1992)'
_computing_data_collection 'CAD4/EXPRESS (Enraf-Nonius, 1992)'
_computing_data_reduction 'CAD4 (Hursthouse, 1976)'
_computing_molecular_graphics 'ORTEP (Johnson, 1971)'
_computing_publication_material 'SHELXL-97 (Sheldrick, 1997)'
_computing_structure_refinement 'SHELXL-97 (Sheldrick, 1997)'
_computing_structure_solution 'SHELXS-97 (Sheldrick, 1997)'
_diffrn_ambient_temperature 293(2)
_diffrn_measured_fraction_theta_full 1.000
_diffrn_measured_fraction_theta_max 1.000
_diffrn_measurement_device 'Enraf-Nonius CAD4 diffractometer'
_diffrn_measurement_method 'scintillation counter; \w/\q scans'
_diffrn_radiation_monochromator graphite
_diffrn_radiation_source 'fine-focus sealed tube'
_diffrn_radiation_type Mo-K\a
_diffrn_radiation_wavelength 0.71069
_diffrn_reflns_av_R_equivalents 0.0339
_diffrn_reflns_av_sigmaI/netI 0.0883
_diffrn_reflns_limit_h_max 5
_diffrn_reflns_limit_h_min -1
_diffrn_reflns_limit_k_max 11
_diffrn_reflns_limit_k_min -1
_diffrn_reflns_limit_l_max 24
_diffrn_reflns_limit_l_min -1
_diffrn_reflns_number 1400
_diffrn_reflns_theta_full 19.98
_diffrn_reflns_theta_max 19.98
_diffrn_reflns_theta_min 1.61
_diffrn_standards_decay_% 8.9
_diffrn_standards_interval_time '10000 s'
_diffrn_standards_number 3
_exptl_absorpt_coefficient_mu 0.076
_exptl_absorpt_correction_type none
_exptl_crystal_colour colourless
_exptl_crystal_density_diffrn 1.106
_exptl_crystal_density_method 'not measured'
_exptl_crystal_description needle-plate
_exptl_crystal_F_000 600
_exptl_crystal_size_max 0.33
_exptl_crystal_size_mid 0.06
_exptl_crystal_size_min 0.02
_refine_diff_density_max 0.133
_refine_diff_density_min -0.141
_refine_diff_density_rms 0.034
_refine_ls_abs_structure_details 'Flack H D (1983), Acta Cryst. A39, 876-881'
_refine_ls_abs_structure_Flack -3(5)
_refine_ls_extinction_coef 0.014(3)
_refine_ls_extinction_expression Fc^*^=kFc[1+0.001xFc^2^\l^3^/sin(2\q)]^-1/4^
_refine_ls_extinction_method SHELXL
_refine_ls_goodness_of_fit_ref 0.991
_refine_ls_hydrogen_treatment constr
_refine_ls_matrix_type full
_refine_ls_number_parameters 183
_refine_ls_number_reflns 1240
_refine_ls_number_restraints 0
_refine_ls_restrained_S_all 0.991
_refine_ls_R_factor_all 0.0999
_refine_ls_R_factor_gt 0.0557
_refine_ls_shift/su_max 0.000
_refine_ls_shift/su_mean 0.000
_refine_ls_structure_factor_coef Fsqd
_refine_ls_weighting_details 'calc w=1/[\s^2^(Fo^2^)+(0.0542P)^2^+0.0000P] where P=(Fo^2^+2Fc^2^)/3'
_refine_ls_weighting_scheme calc
_refine_ls_wR_factor_gt 0.1091
_refine_ls_wR_factor_ref 0.1391
_reflns_number_gt 685
_reflns_number_total 1240
_reflns_threshold_expression I>2sigma(I)
_cod_data_source_file b608504k.txt
_cod_original_sg_symbol_H-M P2(1)2(1)2(1)
_cod_database_code 7101492

loop_
_symmetry_equiv_pos_as_xyz
'x, y, z'
'-x+1/2, -y, z+1/2'
'x+1/2, -y+1/2, -z'
'-x, y+1/2, -z+1/2'

loop_
_atom_site_label
_atom_site_type_symbol
_atom_site_fract_x
_atom_site_fract_y
_atom_site_fract_z
_atom_site_U_iso_or_equiv
_atom_site_adp_type
_atom_site_occupancy
_atom_site_symmetry_multiplicity
_atom_site_calc_flag
_atom_site_refinement_flags
C11 C 0.8941(17) 0.6639(7) 0.6339(3) 0.060(2) Uani 1 1 d .
C12 C 0.7124(15) 0.6941(7) 0.6013(3) 0.071(3) Uani 1 1 d .
H12 H 0.5871 0.7363 0.6153 0.085 Uiso 1 1 calc R
C13 C 0.7040(16) 0.6654(7) 0.5484(3) 0.069(3) Uani 1 1 d .
H13 H 0.5762 0.6884 0.5276 0.083 Uiso 1 1 calc R
C14 C 0.8867(18) 0.6026(7) 0.5270(3) 0.057(2) Uani 1 1 d .
C15 C 1.0740(16) 0.5697(6) 0.5585(3) 0.065(2) Uani 1 1 d .
H15 H 1.1998 0.5275 0.5447 0.077 Uiso 1 1 calc R
C16 C 1.0710(17) 0.6014(7) 0.6119(3) 0.068(2) Uani 1 1 d .
H16 H 1.1969 0.5783 0.6332 0.082 Uiso 1 1 calc R
O14 O 0.9023(11) 0.5666(4) 0.4758(2) 0.0795(19) Uani 1 1 d .
C141 C 0.7056(16) 0.5933(7) 0.4421(3) 0.089(3) Uani 1 1 d .
H14A H 0.7003 0.6744 0.4362 0.133 Uiso 1 1 calc R
H14B H 0.5600 0.5691 0.4585 0.133 Uiso 1 1 calc R
H14C H 0.7245 0.5545 0.4090 0.133 Uiso 1 1 calc R
C1 C 0.8994(17) 0.6978(9) 0.6909(3) 0.082(3) Uani 1 1 d .
H1 H 1.0311 0.6575 0.7081 0.099 Uiso 1 1 calc R
C10 C 0.933(2) 0.8237(10) 0.6987(3) 0.147(5) Uani 1 1 d .
H10A H 0.9465 0.8399 0.7357 0.221 Uiso 1 1 calc R
H10B H 0.7978 0.8639 0.6845 0.221 Uiso 1 1 calc R
H10C H 1.0746 0.8481 0.6809 0.221 Uiso 1 1 calc R
N1 N 0.6740(12) 0.6614(6) 0.7155(2) 0.067(2) Uani 1 1 d .
C2 C 0.6971(16) 0.6347(7) 0.7724(3) 0.077(3) Uani 1 1 d .
H2 H 0.8564 0.6436 0.7877 0.092 Uiso 1 1 calc R
C21 C 0.4987(19) 0.6663(10) 0.8061(3) 0.082(3) Uani 1 1 d .
O21 O 0.2951(12) 0.6669(8) 0.7922(2) 0.123(3) Uani 1 1 d .
O22 O 0.5703(9) 0.6942(4) 0.85368(19) 0.0672(16) Uani 1 1 d .
C23 C 0.4038(17) 0.7300(8) 0.8949(3) 0.070(2) Uani 1 1 d .
C231 C 0.5685(16) 0.7472(8) 0.9425(3) 0.103(3) Uani 1 1 d .
H23A H 0.6763 0.8091 0.9354 0.155 Uiso 1 1 calc R
H23B H 0.6576 0.6784 0.9487 0.155 Uiso 1 1 calc R
H23C H 0.4747 0.7649 0.9730 0.155 Uiso 1 1 calc R
C232 C 0.2346(17) 0.6348(8) 0.9070(3) 0.092(3) Uani 1 1 d .
H23D H 0.3226 0.5682 0.9175 0.138 Uiso 1 1 calc R
H23E H 0.1425 0.6174 0.8761 0.138 Uiso 1 1 calc R
H23F H 0.1301 0.6577 0.9350 0.138 Uiso 1 1 calc R
C233 C 0.282(2) 0.8381(8) 0.8796(3) 0.132(4) Uani 1 1 d .
H23G H 0.3990 0.8964 0.8730 0.198 Uiso 1 1 calc R
H23H H 0.1787 0.8623 0.9076 0.198 Uiso 1 1 calc R
H23I H 0.1901 0.8256 0.8482 0.198 Uiso 1 1 calc R
C3 C 0.6705(18) 0.5441(9) 0.7320(3) 0.095(4) Uani 1 1 d .
H3A H 0.8089 0.4976 0.7241 0.114 Uiso 1 1 calc R
H3B H 0.5196 0.5038 0.7304 0.114 Uiso 1 1 calc R

loop_
_atom_site_aniso_label
_atom_site_aniso_U_11
_atom_site_aniso_U_22
_atom_site_aniso_U_33
_atom_site_aniso_U_23
_atom_site_aniso_U_13
_atom_site_aniso_U_12
C11 0.045(5) 0.084(6) 0.053(5) -0.006(5) 0.001(5) 0.013(6)
C12 0.054(6) 0.097(7) 0.063(5) -0.003(5) 0.001(5) 0.006(6)
C13 0.069(6) 0.081(6) 0.057(5) 0.002(5) -0.011(5) 0.013(7)
C14 0.071(6) 0.048(5) 0.051(5) 0.008(4) 0.004(6) -0.007(6)
C15 0.057(6) 0.072(6) 0.064(5) 0.009(5) 0.008(6) 0.019(6)
C16 0.058(6) 0.085(6) 0.061(6) 0.014(5) -0.009(6) -0.003(7)
O14 0.098(5) 0.088(4) 0.053(3) -0.012(3) 0.005(4) 0.013(4)
C141 0.106(7) 0.102(7) 0.058(5) -0.011(5) -0.011(6) -0.013(8)
C1 0.064(6) 0.119(9) 0.064(5) -0.005(6) 0.011(6) -0.012(7)
C10 0.201(13) 0.150(11) 0.091(7) -0.033(7) 0.034(8) -0.090(11)
N1 0.060(6) 0.092(6) 0.050(4) 0.004(4) -0.005(4) 0.005(5)
C2 0.048(6) 0.142(8) 0.040(5) 0.004(5) 0.005(5) 0.018(7)
C21 0.054(6) 0.135(9) 0.056(6) 0.001(6) -0.008(6) 0.000(7)
O21 0.056(4) 0.249(9) 0.063(4) -0.016(5) -0.009(4) 0.005(7)
O22 0.055(3) 0.101(4) 0.046(3) -0.007(3) -0.003(3) -0.004(4)
C23 0.063(6) 0.093(7) 0.053(5) -0.004(5) 0.004(6) -0.017(7)
C231 0.092(7) 0.139(9) 0.078(6) -0.033(6) 0.007(6) 0.003(8)
C232 0.079(7) 0.120(8) 0.077(6) 0.014(5) 0.018(6) 0.001(8)
C233 0.153(11) 0.098(8) 0.145(8) 0.030(7) 0.022(9) 0.057(9)
C3 0.107(10) 0.114(8) 0.065(5) 0.000(6) 0.020(6) 0.019(8)

loop_
_atom_type_symbol
_atom_type_description
_atom_type_scat_dispersion_real
_atom_type_scat_dispersion_imag
_atom_type_scat_source
C C 0.0033 0.0016 'International Tables Vol C Tables 4.2.6.8 and 6.1.1.4'
H H 0.0000 0.0000 'International Tables Vol C Tables 4.2.6.8 and 6.1.1.4'
N N 0.0061 0.0033 'International Tables Vol C Tables 4.2.6.8 and 6.1.1.4'
O O 0.0106 0.0060 'International Tables Vol C Tables 4.2.6.8 and 6.1.1.4'

loop_
_geom_angle_atom_site_label_1
_geom_angle_atom_site_label_2
_geom_angle_atom_site_label_3
_geom_angle
C16 C11 C12 116.1(7)
C16 C11 C1 121.7(8)
C12 C11 C1 122.2(9)
C11 C12 C13 123.5(8)
C11 C12 H12 118.3
C13 C12 H12 118.3
C14 C13 C12 119.2(8)
C14 C13 H13 120.4
C12 C13 H13 120.4
O14 C14 C13 126.1(8)
O14 C14 C15 114.6(8)
C13 C14 C15 119.4(7)
C14 C15 C16 118.5(8)
C14 C15 H15 120.8
C16 C15 H15 120.8
C11 C16 C15 123.3(8)
C11 C16 H16 118.3
C15 C16 H16 118.3
C14 O14 C141 116.7(7)
O14 C141 H14A 109.5
O14 C141 H14B 109.5
H14A C141 H14B 109.5
O14 C141 H14C 109.5
H14A C141 H14C 109.5
H14B C141 H14C 109.5
N1 C1 C10 109.6(9)
N1 C1 C11 108.3(7)
C10 C1 C11 113.0(8)
N1 C1 H1 108.6
C10 C1 H1 108.6
C11 C1 H1 108.6
C1 C10 H10A 109.5
C1 C10 H10B 109.5
H10A C10 H10B 109.5
C1 C10 H10C 109.5
H10A C10 H10C 109.5
H10B C10 H10C 109.5
C3 N1 C1 114.4(8)
C3 N1 C2 61.0(5)
C1 N1 C2 113.5(7)
C21 C2 C3 120.8(9)
C21 C2 N1 116.9(7)
C3 C2 N1 57.8(4)
C21 C2 H2 116.2
C3 C2 H2 116.2
N1 C2 H2 116.2
O21 C21 O22 124.2(9)
O21 C21 C2 124.1(8)
O22 C21 C2 111.7(8)
C21 O22 C23 122.1(7)
O22 C23 C233 110.4(7)
O22 C23 C232 109.9(7)
C233 C23 C232 113.2(8)
O22 C23 C231 102.4(7)
C233 C23 C231 111.8(8)
C232 C23 C231 108.7(7)
C23 C231 H23A 109.5
C23 C231 H23B 109.5
H23A C231 H23B 109.5
C23 C231 H23C 109.5
H23A C231 H23C 109.5
H23B C231 H23C 109.5
C23 C232 H23D 109.5
C23 C232 H23E 109.5
H23D C232 H23E 109.5
C23 C232 H23F 109.5
H23D C232 H23F 109.5
H23E C232 H23F 109.5
C23 C233 H23G 109.5
C23 C233 H23H 109.5
H23G C233 H23H 109.5
C23 C233 H23I 109.5
H23G C233 H23I 109.5
H23H C233 H23I 109.5
N1 C3 C2 61.2(5)
N1 C3 H3A 117.6
C2 C3 H3A 117.6
N1 C3 H3B 117.6
C2 C3 H3B 117.6
H3A C3 H3B 114.8

loop_
_geom_bond_atom_site_label_1
_geom_bond_atom_site_label_2
_geom_bond_distance
C11 C16 1.354(9)
C11 C12 1.359(9)
C11 C1 1.499(10)
C12 C13 1.386(8)
C12 H12 0.9300
C13 C14 1.373(10)
C13 H13 0.9300
C14 O14 1.367(8)
C14 C15 1.376(9)
C15 C16 1.405(9)
C15 H15 0.9300
C16 H16 0.9300
O14 C141 1.432(8)
C141 H14A 0.9600
C141 H14B 0.9600
C141 H14C 0.9600
C1 N1 1.474(10)
C1 C10 1.497(11)
C1 H1 0.9800
C10 H10A 0.9600
C10 H10B 0.9600
C10 H10C 0.9600
N1 C3 1.433(9)
N1 C2 1.484(8)
C2 C21 1.452(10)
C2 C3 1.481(10)
C2 H2 0.9800
C21 O21 1.196(9)
C21 O22 1.313(9)
O22 C23 1.464(8)
C23 C233 1.489(10)
C23 C232 1.494(11)
C23 C231 1.533(10)
C231 H23A 0.9600
C231 H23B 0.9600
C231 H23C 0.9600
C232 H23D 0.9600
C232 H23E 0.9600
C232 H23F 0.9600
C233 H23G 0.9600
C233 H23H 0.9600
C233 H23I 0.9600
C3 H3A 0.9700
C3 H3B 0.9700

loop_
_geom_torsion_atom_site_label_1
_geom_torsion_atom_site_label_2
_geom_torsion_atom_site_label_3
_geom_torsion_atom_site_label_4
_geom_torsion
C16 C11 C12 C13 -0.7(12)
C1 C11 C12 C13 179.1(8)
C11 C12 C13 C14 0.3(12)
C12 C13 C14 O14 179.1(7)
C12 C13 C14 C15 -0.1(11)
O14 C14 C15 C16 -179.0(7)
C13 C14 C15 C16 0.3(10)
C12 C11 C16 C15 0.9(12)
C1 C11 C16 C15 -178.9(8)
C14 C15 C16 C11 -0.7(11)
C13 C14 O14 C141 -2.4(10)
C15 C14 O14 C141 176.8(7)
C16 C11 C1 N1 -126.8(9)
C12 C11 C1 N1 53.4(11)
C16 C11 C1 C10 111.6(10)
C12 C11 C1 C10 -68.2(13)
C10 C1 N1 C3 -153.0(7)
C11 C1 N1 C3 83.4(8)
C10 C1 N1 C2 -85.6(9)
C11 C1 N1 C2 150.8(7)
C3 N1 C2 C21 -111.0(11)
C1 N1 C2 C21 143.1(9)
C1 N1 C2 C3 -105.9(9)
C3 C2 C21 O21 -34.8(17)
N1 C2 C21 O21 32.0(18)
C3 C2 C21 O22 145.2(8)
N1 C2 C21 O22 -147.9(8)
O21 C21 O22 C23 -0.3(18)
C2 C21 O22 C23 179.7(7)
C21 O22 C23 C233 -63.4(11)
C21 O22 C23 C232 62.1(10)
C21 O22 C23 C231 177.5(8)
C1 N1 C3 C2 104.4(7)
C21 C2 C3 N1 104.3(9)

loop_
_cod_related_entry_id
_cod_related_entry_database
_cod_related_entry_code
1 ChemSpider 10161452
